data_4325655
loop_
_publ_author_name
'Galina V. Romanenko'
'Ksenia Yu. Maryunina'
'Artem S. Bogomyakov'
'Renad Z. Sagdeev'
'Victor I. Ovcharenko'

_publ_section_title
;
 Relationship between the Thermally Induced Reorientations of Aromatic
 Solvate Molecules in Cu(hfac)2- Nitroxide Breathing Crystals and the
 Character of the Magnetic Anomaly
;
_journal_name_full 'Inorganic Chemistry'
_journal_page_first 6597
_journal_page_last 6609
_journal_paper_doi 10.1021/ic200444e
_journal_volume 50
_journal_year 2011
_chemical_formula_sum 'C28 H27 Cu F15 N4 O6'
_chemical_formula_weight 864.08
_chemical_name_systematic
; 
 ? 
;
_space_group_IT_number 2
_symmetry_cell_setting triclinic
_symmetry_space_group_name_Hall '-P 1'
_symmetry_space_group_name_H-M 'P -1'
_atom_sites_solution_hydrogens geom
_atom_sites_solution_primary direct
_atom_sites_solution_secondary difmap
_audit_creation_method SHELXL-97
_cell_angle_alpha 98.223(6)
_cell_angle_beta 97.348(6)
_cell_angle_gamma 111.840(6)
_cell_formula_units_Z 2
_cell_length_a 11.0848(11)
_cell_length_b 13.4222(13)
_cell_length_c 13.4220(13)
_cell_measurement_temperature 240
_cell_volume 1798.6(3)
_computing_structure_refinement 'SHELXL-97 (Sheldrick, 1997)'
_computing_structure_solution 'SHELXS-97 (Sheldrick, 1990)'
_diffrn_ambient_temperature 240
_diffrn_measured_fraction_theta_full 0.987
_diffrn_measured_fraction_theta_max 0.987
_diffrn_radiation_monochromator graphite
_diffrn_radiation_source 'fine-focus sealed tube'
_diffrn_radiation_type MoK\a
_diffrn_radiation_wavelength 0.71073
_diffrn_reflns_av_R_equivalents 0.0509
_diffrn_reflns_av_sigmaI/netI 0.0761
_diffrn_reflns_limit_h_max 14
_diffrn_reflns_limit_h_min -14
_diffrn_reflns_limit_k_max 17
_diffrn_reflns_limit_k_min -15
_diffrn_reflns_limit_l_max 17
_diffrn_reflns_limit_l_min -17
_diffrn_reflns_number 22271
_diffrn_reflns_theta_full 27.98
_diffrn_reflns_theta_max 27.98
_diffrn_reflns_theta_min 2.02
_exptl_absorpt_coefficient_mu 0.730
_exptl_absorpt_correction_T_max 0.9306
_exptl_absorpt_correction_T_min 0.7491
_exptl_crystal_colour dark
_exptl_crystal_density_diffrn 1.596
_exptl_crystal_description bulk
_exptl_crystal_F_000 870
_exptl_crystal_size_max 0.42
_exptl_crystal_size_mid 0.20
_exptl_crystal_size_min 0.10
_refine_diff_density_max 0.462
_refine_diff_density_min -0.350
_refine_diff_density_rms 0.049
_refine_ls_extinction_coef 0.0042(6)
_refine_ls_extinction_expression Fc^*^=kFc[1+0.001xFc^2^\l^3^/sin(2\q)]^-1/4^
_refine_ls_extinction_method SHELXL
_refine_ls_goodness_of_fit_ref 0.863
_refine_ls_hydrogen_treatment constr
_refine_ls_matrix_type full
_refine_ls_number_parameters 662
_refine_ls_number_reflns 8561
_refine_ls_number_restraints 3
_refine_ls_restrained_S_all 0.886
_refine_ls_R_factor_all 0.0873
_refine_ls_R_factor_gt 0.0432
_refine_ls_shift/su_max 0.002
_refine_ls_shift/su_mean 0.000
_refine_ls_structure_factor_coef Fsqd
_refine_ls_weighting_details 'calc w=1/[\s^2^(Fo^2^)+(0.0515P)^2^+0.0000P] where P=(Fo^2^+2Fc^2^)/3'
_refine_ls_weighting_scheme calc
_refine_ls_wR_factor_gt 0.0982
_refine_ls_wR_factor_ref 0.1114
_reflns_number_gt 4606
_reflns_number_total 8561
_reflns_threshold_expression >2sigma(I)
_cod_data_source_file ic200444e_si_002_60.cif
_cod_data_source_block f3f3240
_cod_database_code 4325655

loop_
_symmetry_equiv_pos_as_xyz
'x, y, z'
'-x, -y, -z'

loop_
_atom_site_label
_atom_site_type_symbol
_atom_site_fract_x
_atom_site_fract_y
_atom_site_fract_z
_atom_site_U_iso_or_equiv
_atom_site_adp_type
_atom_site_occupancy
_atom_site_symmetry_multiplicity
_atom_site_calc_flag
_atom_site_refinement_flags
_atom_site_disorder_assembly
_atom_site_disorder_group
Cu1 Cu 0.0000 0.5000 0.5000 0.04184(14) Uani 1 2 d S . .
O1 O -0.12575(16) 0.47323(13) 0.37316(12) 0.0464(4) Uani 1 1 d . . .
C1 C -0.2942(4) 0.4799(3) 0.2543(3) 0.0682(9) Uani 1 1 d . . .
F1 F -0.2163(11) 0.5119(13) 0.1938(8) 0.150(6) Uani 0.50 1 d P . .
F2 F -0.3728(14) 0.5271(10) 0.2386(10) 0.113(5) Uani 0.50 1 d P . .
F3 F -0.3691(16) 0.3764(13) 0.2232(10) 0.168(7) Uani 0.50 1 d P . .
F1A F -0.2166(12) 0.5373(9) 0.1989(9) 0.140(6) Uani 0.50 1 d P . .
F2A F -0.4004(11) 0.5013(12) 0.2516(10) 0.130(6) Uani 0.50 1 d P . .
F3A F -0.3272(13) 0.3782(11) 0.2111(6) 0.086(3) Uani 0.50 1 d P . .
C2 C -0.2190(3) 0.5045(2) 0.3653(2) 0.0480(7) Uani 1 1 d . . .
C3 C -0.2592(3) 0.5565(2) 0.4425(2) 0.0581(7) Uani 1 1 d . . .
H3A H -0.3302 0.5760 0.4256 0.070 Uiso 1 1 calc R . .
C4 C -0.1972(3) 0.5804(2) 0.5439(2) 0.0490(7) Uani 1 1 d . . .
C5 C -0.2468(4) 0.6414(4) 0.6245(3) 0.0715(9) Uani 1 1 d . . .
F4 F -0.2042(12) 0.7386(6) 0.6284(9) 0.138(4) Uani 0.50 1 d P . .
F5 F -0.3836(7) 0.6029(7) 0.5964(7) 0.107(3) Uani 0.50 1 d P . .
F6 F -0.2364(13) 0.6130(12) 0.7096(8) 0.128(6) Uani 0.50 1 d P . .
F4A F -0.1355(7) 0.7382(8) 0.6766(7) 0.102(3) Uani 0.50 1 d P . .
F5A F -0.3284(11) 0.6791(10) 0.5910(6) 0.130(4) Uani 0.50 1 d P . .
F6A F -0.2775(13) 0.5915(9) 0.6973(10) 0.117(5) Uani 0.50 1 d P . .
O2 O -0.10189(16) 0.55995(13) 0.58126(13) 0.0463(4) Uani 1 1 d . . .
Cu2 Cu -0.5000 0.0000 0.0000 0.04933(15) Uani 1 2 d S . .
O3 O -0.64650(16) 0.00529(14) 0.06211(13) 0.0507(5) Uani 1 1 d . . .
C6 C -0.7948(4) 0.0673(3) 0.1296(3) 0.0698(9) Uani 1 1 d . . .
F7 F -0.8205(15) 0.1531(11) 0.1535(12) 0.136(6) Uani 0.50 1 d P . .
F8 F -0.7697(18) 0.0382(14) 0.2133(12) 0.107(5) Uani 0.50 1 d P . .
F9 F -0.9005(10) -0.0067(13) 0.0733(9) 0.158(7) Uani 0.50 1 d P . .
F7A F -0.756(2) 0.0779(16) 0.2263(12) 0.140(7) Uani 0.50 1 d P . .
F8A F -0.8902(11) -0.0304(9) 0.0990(11) 0.141(5) Uani 0.50 1 d P . .
F9A F -0.8518(12) 0.1339(14) 0.1188(11) 0.118(5) Uani 0.50 1 d P . .
C7 C -0.6812(3) 0.0849(2) 0.07119(19) 0.0497(7) Uani 1 1 d . . .
C8 C -0.6295(3) 0.1799(2) 0.0359(2) 0.0619(8) Uani 1 1 d . . .
H8A H -0.6632 0.2331 0.0500 0.074 Uiso 1 1 calc R . .
C9 C -0.5287(3) 0.2000(2) -0.02015(19) 0.0526(7) Uani 1 1 d . . .
C10 C -0.4783(5) 0.3095(3) -0.0558(3) 0.0736(10) Uani 1 1 d . . .
F10 F -0.4813(12) 0.3870(6) 0.0077(6) 0.093(3) Uani 0.50 1 d P . .
F11 F -0.5561(11) 0.2958(9) -0.1452(9) 0.139(5) Uani 0.50 1 d P . .
F12 F -0.3569(12) 0.3380(9) -0.0696(14) 0.163(7) Uani 0.50 1 d P . .
F10A F -0.5418(18) 0.3735(11) -0.0313(11) 0.188(6) Uani 0.50 1 d P . .
F11A F -0.4832(12) 0.3021(8) -0.1488(6) 0.092(3) Uani 0.50 1 d P . .
F12A F -0.3554(13) 0.3675(9) -0.0172(10) 0.165(7) Uani 0.50 1 d P . .
O4 O -0.47231(18) 0.13818(14) -0.04643(13) 0.0532(5) Uani 1 1 d . . .
O01 O -0.09670(16) 0.31456(13) 0.51939(13) 0.0498(5) Uani 1 1 d . . .
N1 N -0.22036(19) 0.26495(16) 0.52486(15) 0.0430(5) Uani 1 1 d . . .
C01 C -0.2636(3) 0.2494(2) 0.62491(19) 0.0516(7) Uani 1 1 d . . .
C02 C -0.2249(3) 0.1587(3) 0.6571(2) 0.0719(9) Uani 1 1 d . . .
H02A H -0.2698 0.0923 0.6059 0.108 Uiso 1 1 calc R . .
H02B H -0.2497 0.1462 0.7216 0.108 Uiso 1 1 calc R . .
H02C H -0.1308 0.1806 0.6641 0.108 Uiso 1 1 calc R . .
C03 C -0.1923(3) 0.3545(2) 0.7063(2) 0.0721(9) Uani 1 1 d . . .
H03A H -0.0997 0.3689 0.7225 0.108 Uiso 1 1 calc R . .
H03B H -0.2291 0.3462 0.7671 0.108 Uiso 1 1 calc R . .
H03C H -0.2031 0.4145 0.6808 0.108 Uiso 1 1 calc R . .
C04 C -0.4154(3) 0.2135(2) 0.59123(19) 0.0504(7) Uani 1 1 d . . .
C05 C -0.4603(3) 0.3077(2) 0.5976(2) 0.0703(9) Uani 1 1 d . . .
H05A H -0.4045 0.3636 0.5670 0.106 Uiso 1 1 calc R . .
H05B H -0.4544 0.3378 0.6683 0.106 Uiso 1 1 calc R . .
H05C H -0.5504 0.2814 0.5615 0.106 Uiso 1 1 calc R . .
C06 C -0.5011(3) 0.1235(2) 0.6397(2) 0.0705(9) Uani 1 1 d . . .
H06A H -0.5930 0.1072 0.6147 0.106 Uiso 1 1 calc R . .
H06B H -0.4805 0.1478 0.7130 0.106 Uiso 1 1 calc R . .
H06C H -0.4841 0.0588 0.6219 0.106 Uiso 1 1 calc R . .
N2 N -0.4332(2) 0.16837(17) 0.47888(16) 0.0482(5) Uani 1 1 d . . .
O02 O -0.54770(17) 0.11213(16) 0.42259(14) 0.0641(5) Uani 1 1 d . . .
C07 C -0.3184(2) 0.20646(19) 0.44405(18) 0.0417(6) Uani 1 1 d . . .
C08 C -0.3057(2) 0.18502(18) 0.33914(18) 0.0398(6) Uani 1 1 d . . .
C09 C -0.4043(2) 0.1181(2) 0.25327(18) 0.0457(6) Uani 1 1 d . . .
H09A H -0.4929 0.0808 0.2560 0.055 Uiso 1 1 calc R . .
N3 N -0.3562(2) 0.11470(16) 0.16872(15) 0.0477(5) Uani 1 1 d . . .
N4 N -0.2248(2) 0.18088(17) 0.19831(16) 0.0494(5) Uani 1 1 d . . .
C041 C -0.1381(3) 0.1985(3) 0.1234(2) 0.0705(9) Uani 1 1 d D . .
H04A H -0.0671 0.1755 0.1442 0.085 Uiso 1 1 calc R . .
H04B H -0.1886 0.1524 0.0573 0.085 Uiso 1 1 calc R . .
C042 C -0.0802(5) 0.3121(4) 0.1118(4) 0.1313(17) Uani 1 1 d D . .
H04C H -0.0120 0.3562 0.1714 0.158 Uiso 1 1 calc R . .
H04D H -0.1480 0.3415 0.1061 0.158 Uiso 1 1 calc R . .
C043 C -0.0133(7) 0.3167(6) 0.0038(8) 0.222(5) Uani 1 1 d D . .
H04Y H -0.0190 0.2452 -0.0285 0.266 Uiso 1 1 calc R . .
H04Z H -0.0540 0.3465 -0.0458 0.266 Uiso 1 1 calc R . .
C044 C 0.0941(10) 0.3756(11) 0.0408(7) 0.309(7) Uani 1 1 d D . .
H04E H 0.1507 0.3745 -0.0075 0.463 Uiso 1 1 calc R . .
H04F H 0.1230 0.3528 0.1007 0.463 Uiso 1 1 calc R . .
H04G H 0.0981 0.4486 0.0600 0.463 Uiso 1 1 calc R . .
C010 C -0.1923(2) 0.2228(2) 0.29869(19) 0.0471(6) Uani 1 1 d . . .
H01A H -0.1081 0.2693 0.3353 0.057 Uiso 1 1 calc R . .
C1S C 0.144(2) 0.1316(18) 0.7021(13) 0.095(7) Uani 0.50 1 d P A 1
F2S F 0.0647(13) 0.1367(13) 0.7603(8) 0.146(4) Uani 0.50 1 d P A 1
F3S F 0.2421(7) 0.2148(8) 0.6994(7) 0.132(3) Uani 0.50 1 d P A 1
F1S F 0.2306(9) 0.0644(9) 0.7406(9) 0.139(3) Uani 0.50 1 d P A 1
C2S C 0.055(3) 0.064(3) 0.600(4) 0.17(2) Uani 0.50 1 d P . 1
C3S C 0.0521(15) -0.0483(14) 0.5705(15) 0.084(4) Uani 0.50 1 d P B 1
H3SA H 0.0938 -0.0777 0.6154 0.101 Uiso 0.50 1 calc PR B 1
C4S C -0.0096(13) -0.1014(10) 0.4815(15) 0.081(4) Uani 0.50 1 d P . 1
H4SA H -0.0270 -0.1759 0.4690 0.097 Uiso 0.50 1 calc PR . 1
C1SA C 0.130(3) 0.089(2) 0.701(4) 0.18(2) Uani 0.50 1 d P C 2
F1SA F 0.199(2) 0.086(2) 0.7475(14) 0.277(15) Uani 0.50 1 d P C 2
F2SA F 0.073(2) 0.057(3) 0.7730(13) 0.433(19) Uani 0.50 1 d P C 2
F3SA F 0.143(3) 0.2018(18) 0.7304(15) 0.333(12) Uani 0.50 1 d P C 2
C2SA C 0.0721(19) 0.0493(18) 0.5924(13) 0.067(4) Uani 0.50 1 d P . 2
C3SA C -0.003(3) -0.051(3) 0.568(2) 0.262(15) Uani 0.50 1 d P D 2
H3SB H -0.0112 -0.0917 0.6193 0.314 Uiso 0.50 1 calc PR D 2
C4SA C -0.076(2) -0.109(2) 0.465(3) 0.290(17) Uani 0.50 1 d P . 2
H4SB H -0.1213 -0.1847 0.4469 0.348 Uiso 0.50 1 calc PR . 2

loop_
_atom_site_aniso_label
_atom_site_aniso_U_11
_atom_site_aniso_U_22
_atom_site_aniso_U_33
_atom_site_aniso_U_23
_atom_site_aniso_U_13
_atom_site_aniso_U_12
Cu1 0.0399(2) 0.0451(3) 0.0369(3) 0.00010(19) 0.00292(18) 0.01743(19)
O1 0.0458(10) 0.0463(10) 0.0434(10) 0.0003(8) 0.0002(8) 0.0202(8)
C1 0.079(3) 0.075(3) 0.054(2) 0.0038(19) -0.0051(19) 0.044(2)
F1 0.120(8) 0.311(17) 0.046(5) 0.035(6) 0.014(5) 0.117(10)
F2 0.194(12) 0.118(5) 0.063(5) 0.009(4) -0.018(6) 0.119(6)
F3 0.183(12) 0.070(6) 0.174(9) 0.003(6) -0.112(8) 0.018(6)
F1A 0.161(10) 0.116(5) 0.082(7) 0.066(5) -0.005(6) -0.019(5)
F2A 0.091(4) 0.271(15) 0.060(4) 0.011(6) -0.014(4) 0.123(7)
F3A 0.124(6) 0.081(6) 0.043(3) -0.024(3) -0.039(3) 0.060(5)
C2 0.0525(16) 0.0436(16) 0.0453(16) 0.0077(12) -0.0026(13) 0.0207(13)
C3 0.0610(17) 0.069(2) 0.0535(18) 0.0056(15) 0.0010(14) 0.0413(15)
C4 0.0524(16) 0.0458(16) 0.0500(17) 0.0054(13) 0.0108(13) 0.0222(13)
C5 0.083(3) 0.087(3) 0.060(2) 0.007(2) 0.010(2) 0.056(2)
F4 0.181(10) 0.057(4) 0.186(12) 0.003(6) 0.103(8) 0.045(6)
F5 0.083(4) 0.157(7) 0.098(4) -0.006(5) 0.024(3) 0.076(5)
F6 0.179(9) 0.236(15) 0.042(4) 0.018(5) 0.020(5) 0.168(10)
F4A 0.100(5) 0.090(5) 0.101(5) -0.037(4) 0.015(3) 0.045(4)
F5A 0.172(10) 0.196(10) 0.078(4) -0.019(7) -0.011(6) 0.162(9)
F6A 0.176(9) 0.085(4) 0.127(10) 0.037(5) 0.110(8) 0.061(5)
O2 0.0434(9) 0.0532(11) 0.0431(10) 0.0059(8) 0.0053(8) 0.0225(8)
Cu2 0.0593(3) 0.0511(3) 0.0497(3) 0.0107(2) 0.0198(2) 0.0323(2)
O3 0.0563(11) 0.0538(12) 0.0474(11) 0.0025(9) 0.0140(8) 0.0295(9)
C6 0.072(2) 0.086(3) 0.065(2) 0.004(2) 0.0200(19) 0.047(2)
F7 0.234(13) 0.114(6) 0.152(11) 0.053(6) 0.141(10) 0.129(8)
F8 0.110(7) 0.177(9) 0.098(11) 0.092(9) 0.066(8) 0.092(7)
F9 0.047(4) 0.268(18) 0.099(5) -0.045(7) -0.004(4) 0.031(7)
F7A 0.114(7) 0.287(19) 0.053(5) 0.011(7) 0.031(4) 0.120(11)
F8A 0.111(8) 0.091(5) 0.205(13) -0.017(6) 0.110(9) 0.012(5)
F9A 0.103(4) 0.199(12) 0.123(8) 0.059(7) 0.051(5) 0.120(6)
C7 0.0539(16) 0.0609(19) 0.0369(15) -0.0026(13) 0.0051(12) 0.0317(14)
C8 0.092(2) 0.063(2) 0.0507(17) 0.0083(15) 0.0165(16) 0.0540(17)
C9 0.0751(19) 0.0526(18) 0.0343(14) 0.0039(12) 0.0048(14) 0.0340(15)
C10 0.121(3) 0.066(2) 0.050(2) 0.0137(18) 0.018(2) 0.054(2)
F10 0.180(8) 0.043(3) 0.057(3) 0.002(2) 0.013(3) 0.052(4)
F11 0.175(9) 0.105(5) 0.107(7) 0.057(5) -0.039(7) 0.032(7)
F12 0.157(11) 0.093(7) 0.317(19) 0.109(10) 0.160(13) 0.075(8)
F10A 0.347(16) 0.165(10) 0.226(14) 0.141(10) 0.207(11) 0.212(11)
F11A 0.153(8) 0.079(4) 0.037(3) 0.015(2) 0.020(4) 0.037(6)
F12A 0.169(11) 0.083(6) 0.163(8) 0.055(5) -0.070(8) -0.015(7)
O4 0.0686(12) 0.0541(12) 0.0469(11) 0.0103(9) 0.0167(9) 0.0339(9)
O01 0.0457(10) 0.0470(11) 0.0485(11) 0.0055(8) 0.0043(8) 0.0124(8)
N1 0.0498(13) 0.0403(12) 0.0354(11) 0.0072(9) 0.0071(10) 0.0147(10)
C01 0.0699(18) 0.0460(16) 0.0356(14) 0.0105(12) 0.0107(13) 0.0186(13)
C02 0.085(2) 0.073(2) 0.061(2) 0.0249(17) 0.0074(17) 0.0340(17)
C03 0.097(2) 0.065(2) 0.0385(16) 0.0025(14) 0.0129(15) 0.0168(17)
C04 0.0669(18) 0.0467(16) 0.0399(15) 0.0110(12) 0.0202(13) 0.0214(13)
C05 0.095(2) 0.066(2) 0.0607(19) 0.0120(16) 0.0264(17) 0.0407(18)
C06 0.087(2) 0.066(2) 0.062(2) 0.0201(16) 0.0388(17) 0.0240(16)
N2 0.0491(13) 0.0473(13) 0.0415(12) 0.0058(10) 0.0090(10) 0.0128(10)
O02 0.0478(11) 0.0690(13) 0.0607(12) 0.0043(10) 0.0135(9) 0.0092(9)
C07 0.0468(14) 0.0383(14) 0.0375(14) 0.0095(11) 0.0096(11) 0.0133(11)
C08 0.0442(14) 0.0362(14) 0.0359(14) 0.0070(11) 0.0058(11) 0.0133(11)
C09 0.0447(14) 0.0495(16) 0.0395(15) 0.0101(12) 0.0073(12) 0.0148(12)
N3 0.0499(13) 0.0476(13) 0.0399(12) 0.0058(10) 0.0088(10) 0.0141(10)
N4 0.0530(13) 0.0450(13) 0.0429(13) 0.0005(10) 0.0147(10) 0.0126(10)
C041 0.0692(19) 0.075(2) 0.059(2) 0.0004(17) 0.0335(16) 0.0188(16)
C042 0.150(4) 0.129(4) 0.146(4) 0.064(3) 0.112(4) 0.050(3)
C043 0.183(7) 0.124(5) 0.378(15) 0.088(7) 0.158(8) 0.038(5)
C044 0.285(12) 0.48(2) 0.147(7) 0.016(10) 0.027(8) 0.161(12)
C010 0.0490(15) 0.0412(15) 0.0411(15) -0.0025(12) 0.0041(12) 0.0123(11)
C1S 0.108(15) 0.089(14) 0.093(9) 0.004(9) 0.002(9) 0.058(12)
F2S 0.112(6) 0.264(12) 0.099(5) 0.024(6) 0.038(4) 0.114(7)
F3S 0.097(4) 0.123(6) 0.159(6) 0.027(4) 0.023(4) 0.027(5)
F1S 0.108(5) 0.189(7) 0.180(7) 0.093(6) 0.056(5) 0.097(5)
C2S 0.081(13) 0.13(2) 0.29(4) -0.03(2) 0.12(2) 0.023(13)
C3S 0.091(7) 0.089(9) 0.121(11) 0.052(8) 0.046(7) 0.071(7)
C4S 0.082(8) 0.058(7) 0.141(13) 0.056(8) 0.040(8) 0.052(6)
C1SA 0.076(13) 0.107(19) 0.40(6) 0.08(2) 0.12(2) 0.054(13)
F1SA 0.261(18) 0.41(3) 0.213(12) -0.081(14) -0.078(13) 0.29(2)
F2SA 0.147(11) 0.92(6) 0.199(11) 0.14(2) 0.090(9) 0.15(2)
F3SA 0.39(3) 0.218(17) 0.29(2) -0.092(14) 0.00(2) 0.07(2)
C2SA 0.063(8) 0.094(11) 0.084(8) 0.048(8) 0.042(7) 0.056(8)
C3SA 0.34(4) 0.20(2) 0.141(19) 0.085(17) 0.00(2) 0.00(2)
C4SA 0.25(2) 0.22(2) 0.22(3) 0.142(19) -0.031(19) -0.114(16)

loop_
_atom_type_symbol
_atom_type_description
_atom_type_scat_dispersion_real
_atom_type_scat_dispersion_imag
_atom_type_scat_source
C C 0.0033 0.0016 'International Tables Vol C Tables 4.2.6.8 and 6.1.1.4'
H H 0.0000 0.0000 'International Tables Vol C Tables 4.2.6.8 and 6.1.1.4'
N N 0.0061 0.0033 'International Tables Vol C Tables 4.2.6.8 and 6.1.1.4'
O O 0.0106 0.0060 'International Tables Vol C Tables 4.2.6.8 and 6.1.1.4'
F F 0.0171 0.0103 'International Tables Vol C Tables 4.2.6.8 and 6.1.1.4'
Cu Cu 0.3201 1.2651 'International Tables Vol C Tables 4.2.6.8 and 6.1.1.4'

loop_
_geom_angle_atom_site_label_1
_geom_angle_atom_site_label_2
_geom_angle_atom_site_label_3
_geom_angle
_geom_angle_site_symmetry_1
_geom_angle_site_symmetry_3
O1 Cu1 O1 180.00(6) . 2_566
O1 Cu1 O2 91.56(7) . .
O1 Cu1 O2 88.44(7) 2_566 .
O1 Cu1 O2 88.44(7) . 2_566
O1 Cu1 O2 91.57(7) 2_566 2_566
O2 Cu1 O2 180.0 . 2_566
O1 Cu1 O01 93.30(6) . .
O1 Cu1 O01 86.70(6) 2_566 .
O2 Cu1 O01 98.45(7) . .
O2 Cu1 O01 81.55(7) 2_566 .
O1 Cu1 O01 86.70(6) . 2_566
O1 Cu1 O01 93.30(6) 2_566 2_566
O2 Cu1 O01 81.55(7) . 2_566
O2 Cu1 O01 98.45(7) 2_566 2_566
O01 Cu1 O01 180.0 . 2_566
C2 O1 Cu1 125.04(16) . .
F1 C1 F2 102.8(9) . .
F1 C1 F3 110.4(10) . .
F2 C1 F3 104.0(9) . .
F1 C1 F3A 91.1(9) . .
F2 C1 F3A 120.9(8) . .
F3 C1 F3A 22.4(12) . .
F1 C1 F2A 120.9(9) . .
F2 C1 F2A 19.7(12) . .
F3 C1 F2A 89.5(9) . .
F3A C1 F2A 109.7(9) . .
F1 C1 F1A 15.0(11) . .
F2 C1 F1A 90.9(9) . .
F3 C1 F1A 123.0(10) . .
F3A C1 F1A 105.2(9) . .
F2A C1 F1A 110.1(9) . .
F1 C1 C2 111.8(6) . .
F2 C1 C2 116.1(6) . .
F3 C1 C2 111.2(7) . .
F3A C1 C2 110.6(5) . .
F2A C1 C2 110.9(7) . .
F1A C1 C2 110.2(6) . .
F3A F3 C1 79(3) . .
F3 F3A C1 79(3) . .
O1 C2 C3 128.0(2) . .
O1 C2 C1 113.3(3) . .
C3 C2 C1 118.7(3) . .
C4 C3 C2 122.0(2) . .
O2 C4 C3 128.2(3) . .
O2 C4 C5 113.5(2) . .
C3 C4 C5 118.3(3) . .
F4 C5 F5A 63.5(6) . .
F4 C5 F6 115.5(9) . .
F5A C5 F6 125.8(8) . .
F4 C5 F6A 127.6(8) . .
F5A C5 F6A 113.9(9) . .
F6 C5 F6A 19.7(10) . .
F4 C5 F5 106.6(7) . .
F5A C5 F5 43.9(5) . .
F6 C5 F5 100.2(8) . .
F6A C5 F5 81.5(8) . .
F4 C5 F4A 40.7(6) . .
F5A C5 F4A 102.3(7) . .
F6 C5 F4A 83.6(7) . .
F6A C5 F4A 101.8(7) . .
F5 C5 F4A 140.3(5) . .
F4 C5 C4 112.9(5) . .
F5A C5 C4 116.8(4) . .
F6 C5 C4 112.4(7) . .
F6A C5 C4 113.1(7) . .
F5 C5 C4 108.1(4) . .
F4A C5 C4 106.7(5) . .
F4A F4 C5 82.5(11) . .
F4A F4 F5A 138.6(15) . .
C5 F4 F5A 60.3(5) . .
F5A F5 C5 61.0(7) . .
F5A F5 F6A 98.0(9) . .
C5 F5 F6A 46.4(5) . .
F4 F4A C5 56.8(7) . .
F5 F5A C5 75.0(8) . .
F5 F5A F4 129.8(12) . .
C5 F5A F4 56.2(5) . .
C5 F6A F5 52.1(5) . .
C4 O2 Cu1 124.46(16) . .
O3 Cu2 O3 180.0 . 2_455
O3 Cu2 O4 87.73(8) . 2_455
O3 Cu2 O4 92.27(7) 2_455 2_455
O3 Cu2 O4 92.27(8) . .
O3 Cu2 O4 87.73(7) 2_455 .
O4 Cu2 O4 180.0 2_455 .
O3 Cu2 N3 85.39(7) . .
O3 Cu2 N3 94.61(7) 2_455 .
O4 Cu2 N3 92.70(7) 2_455 .
O4 Cu2 N3 87.30(7) . .
C7 O3 Cu2 124.89(18) . .
F8 C6 F9 109.6(11) . .
F8 C6 F9A 124.5(10) . .
F9 C6 F9A 86.1(9) . .
F8 C6 F7A 22.3(14) . .
F9 C6 F7A 126.2(11) . .
F9A C6 F7A 107.2(11) . .
F8 C6 F7 106.5(10) . .
F9 C6 F7 106.3(10) . .
F9A C6 F7 22.8(11) . .
F7A C6 F7 86.5(11) . .
F8 C6 F8A 86.8(11) . .
F9 C6 F8A 23.7(12) . .
F9A C6 F8A 104.8(9) . .
F7A C6 F8A 105.8(11) . .
F7 C6 F8A 120.9(9) . .
F8 C6 C7 111.1(8) . .
F9 C6 C7 108.9(7) . .
F9A C6 C7 113.0(8) . .
F7A C6 C7 112.4(9) . .
F7 C6 C7 114.3(7) . .
F8A C6 C7 113.1(5) . .
F9A F7 C6 78(3) . .
F9A F7 F7A 120(3) . .
C6 F7 F7A 46.5(7) . .
F7A F8 C6 80(3) . .
F7A F8 F8A 120(4) . .
C6 F8 F8A 47.4(8) . .
F8A F9 C6 81.6(19) . .
F8A F9 F9A 118(2) . .
C6 F9 F9A 47.2(6) . .
F8 F7A C6 78(3) . .
F8 F7A F7 120(4) . .
C6 F7A F7 47.0(7) . .
F9 F8A C6 75(2) . .
F9 F8A F8 119(2) . .
C6 F8A F8 45.8(6) . .
F7 F9A C6 79(2) . .
F7 F9A F9 121(3) . .
C6 F9A F9 46.7(6) . .
O3 C7 C8 127.8(3) . .
O3 C7 C6 112.5(3) . .
C8 C7 C6 119.7(3) . .
C7 C8 C9 122.8(3) . .
O4 C9 C8 127.4(3) . .
O4 C9 C10 114.3(3) . .
C8 C9 C10 118.3(3) . .
F11A C10 F10 127.6(6) . .
F11A C10 F12A 103.3(7) . .
F10 C10 F12A 76.7(8) . .
F11A C10 F12 73.4(7) . .
F10 C10 F12 107.3(8) . .
F12A C10 F12 33.8(7) . .
F11A C10 F10A 104.8(7) . .
F10 C10 F10A 33.1(7) . .
F12A C10 F10A 105.7(9) . .
F12 C10 F10A 128.5(8) . .
F11A C10 F11 35.6(6) . .
F10 C10 F11 109.6(7) . .
F12A C10 F11 133.8(7) . .
F12 C10 F11 108.4(8) . .
F10A C10 F11 78.0(8) . .
F11A C10 C9 115.5(5) . .
F10 C10 C9 112.3(5) . .
F12A C10 C9 112.1(6) . .
F12 C10 C9 112.0(5) . .
F10A C10 C9 114.3(6) . .
F11 C10 C9 107.2(6) . .
F10A F10 C10 78.6(12) . .
F10A F10 F12A 123.6(17) . .
C10 F10 F12A 52.3(6) . .
F11A F11 C10 65.3(11) . .
F11A F11 F10A 105.1(14) . .
C10 F11 F10A 51.0(6) . .
F12A F12 C10 71.8(14) . .
F12A F12 F11A 117.0(18) . .
C10 F12 F11A 51.2(5) . .
F10 F10A C10 68.3(14) . .
F10 F10A F11 117.1(18) . .
C10 F10A F11 51.0(5) . .
F11 F11A C10 79.1(12) . .
F11 F11A F12 133.4(15) . .
C10 F11A F12 55.4(5) . .
F12 F12A C10 74.4(13) . .
F12 F12A F10 120.3(18) . .
C10 F12A F10 51.0(6) . .
C9 O4 Cu2 124.11(18) . .
N1 O01 Cu1 123.67(14) . .
O01 N1 C07 124.6(2) . .
O01 N1 C01 122.25(19) . .
C07 N1 C01 112.18(19) . .
N1 C01 C03 110.6(2) . .
N1 C01 C02 106.3(2) . .
C03 C01 C02 109.4(2) . .
N1 C01 C04 100.50(19) . .
C03 C01 C04 115.9(2) . .
C02 C01 C04 113.5(2) . .
N2 C04 C05 106.1(2) . .
N2 C04 C06 108.8(2) . .
C05 C04 C06 111.0(2) . .
N2 C04 C01 100.2(2) . .
C05 C04 C01 114.3(2) . .
C06 C04 C01 115.4(2) . .
O02 N2 C07 125.2(2) . .
O02 N2 C04 121.9(2) . .
C07 N2 C04 112.31(19) . .
N1 C07 N2 108.0(2) . .
N1 C07 C08 126.7(2) . .
N2 C07 C08 125.3(2) . .
C010 C08 C09 103.5(2) . .
C010 C08 C07 128.0(2) . .
C09 C08 C07 128.4(2) . .
N3 C09 C08 112.0(2) . .
C09 N3 N4 105.02(19) . .
C09 N3 Cu2 121.56(15) . .
N4 N3 Cu2 133.42(15) . .
C010 N4 N3 111.4(2) . .
C010 N4 C041 127.8(2) . .
N3 N4 C041 120.7(2) . .
C042 C041 N4 113.7(3) . .
C041 C042 C043 109.0(4) . .
C044 C043 C042 98.7(10) . .
N4 C010 C08 108.1(2) . .
F3S C1S F2S 121.1(19) . .
F3S C1S C2S 117(2) . .
F2S C1S C2S 104.7(19) . .
F3S C1S F1S 94.5(14) . .
F2S C1S F1S 111.8(15) . .
C2S C1S F1S 107(2) . .
C1S C2S C4S 128(3) . 2_556
C1S C2S C3S 116(3) . .
C4S C2S C3S 114(3) 2_556 .
C4S C3S C2S 117(2) . .
C3S C4S C2S 128.7(18) . 2_556
F1SA C1SA F2SA 78(4) . .
F1SA C1SA F3SA 103(4) . .
F2SA C1SA F3SA 94(3) . .
F1SA C1SA C2SA 138(3) . .
F2SA C1SA C2SA 125(2) . .
F3SA C1SA C2SA 109(3) . .
C1SA F1SA F2SA 61(3) . .
C1SA F2SA F1SA 41(2) . .
C4SA C2SA C3SA 122(2) 2_556 .
C4SA C2SA C1SA 123(3) 2_556 .
C3SA C2SA C1SA 114(2) . .
C2SA C3SA C4SA 125(2) . .
C2SA C4SA C3SA 113(2) 2_556 .

loop_
_geom_bond_atom_site_label_1
_geom_bond_atom_site_label_2
_geom_bond_distance
_geom_bond_site_symmetry_2
Cu1 O1 1.9534(16) .
Cu1 O1 1.9534(16) 2_566
Cu1 O2 1.9629(17) .
Cu1 O2 1.9629(17) 2_566
Cu1 O01 2.3841(17) .
Cu1 O01 2.3841(17) 2_566
O1 C2 1.250(3) .
C1 F1 1.262(11) .
C1 F2 1.268(10) .
C1 F3 1.297(15) .
C1 F3A 1.297(12) .
C1 F2A 1.309(11) .
C1 F1A 1.313(11) .
C1 C2 1.536(4) .
F3 F3A 0.50(3) .
C2 C3 1.379(4) .
C3 C4 1.378(3) .
C4 O2 1.251(3) .
C4 C5 1.540(4) .
C5 F4 1.201(7) .
C5 F5A 1.256(7) .
C5 F6 1.261(11) .
C5 F6A 1.274(11) .
C5 F5 1.387(8) .
C5 F4A 1.423(9) .
F4 F4A 0.936(12) .
F4 F5A 1.294(12) .
F5 F5A 0.996(11) .
F5 F6A 1.739(15) .
Cu2 O3 1.9371(17) .
Cu2 O3 1.9371(17) 2_455
Cu2 O4 1.9694(18) 2_455
Cu2 O4 1.9695(18) .
Cu2 N3 2.5084(19) .
O3 C7 1.259(3) .
C6 F8 1.272(13) .
C6 F9 1.275(11) .
C6 F9A 1.286(13) .
C6 F7A 1.284(16) .
C6 F7 1.293(12) .
C6 F8A 1.307(11) .
C6 C7 1.530(4) .
F7 F9A 0.51(3) .
F7 F7A 1.77(2) .
F8 F7A 0.49(3) .
F8 F8A 1.77(2) .
F9 F8A 0.53(3) .
F9 F9A 1.75(2) .
C7 C8 1.370(4) .
C8 C9 1.392(4) .
C9 O4 1.250(3) .
C9 C10 1.535(4) .
C10 F11A 1.231(8) .
C10 F10 1.261(9) .
C10 F12A 1.282(11) .
C10 F12 1.301(10) .
C10 F10A 1.330(11) .
C10 F11 1.331(10) .
F10 F10A 0.741(17) .
F10 F12A 1.579(18) .
F11 F11A 0.790(13) .
F11 F10A 1.676(16) .
F12 F12A 0.752(16) .
F12 F11A 1.514(15) .
O01 N1 1.299(2) .
N1 C07 1.339(3) .
N1 C01 1.499(3) .
C01 C03 1.522(4) .
C01 C02 1.532(4) .
C01 C04 1.552(4) .
C04 N2 1.501(3) .
C04 C05 1.518(4) .
C04 C06 1.521(4) .
N2 O02 1.277(2) .
N2 C07 1.354(3) .
C07 C08 1.432(3) .
C08 C010 1.382(3) .
C08 C09 1.407(3) .
C09 N3 1.316(3) .
N3 N4 1.363(3) .
N4 C010 1.330(3) .
N4 C041 1.462(3) .
C041 C042 1.458(5) .
C042 C043 1.710(9) .
C043 C044 1.151(9) .
C1S F3S 1.25(2) .
C1S F2S 1.26(2) .
C1S C2S 1.52(4) .
C1S F1S 1.63(2) .
C2S C4S 1.38(5) 2_556
C2S C3S 1.49(4) .
C3S C4S 1.26(2) .
C4S C2S 1.38(5) 2_556
C1SA F1SA 0.94(4) .
C1SA F2SA 1.26(4) .
C1SA F3SA 1.46(3) .
C1SA C2SA 1.45(5) .
F1SA F2SA 1.41(2) .
C2SA C4SA 1.19(3) 2_556
C2SA C3SA 1.26(4) .
C3SA C4SA 1.44(4) .
C4SA C2SA 1.19(3) 2_556
